data_2218944
loop_
_publ_author_name
'Gowda, B. Thimme'
'Foro, Sabine'
'Nirmala, P. G.'
'Sowmya, B. P.'
'Fuess, Hartmut'

_publ_section_title
;
 2,2-Dichloro-<i>N</i>-(4-chlorophenylsulfonyl)acetamide
;
_journal_coeditor_code CI2630
_journal_issue 8
_journal_name_full 'Acta Crystallographica Section E'
_journal_page_first o1521
_journal_paper_doi 10.1107/S1600536808021715
_journal_volume 64
_journal_year 2008
_chemical_formula_iupac 'C8 H6 Cl3 N O3 S'
_chemical_formula_moiety 'C8 H6 Cl3 N O3 S'
_chemical_formula_sum 'C8 H6 Cl3 N O3 S'
_chemical_formula_weight 302.55
_chemical_name_systematic
;
2,2-Dichloro-<i>N</i>-(4-chlorophenylsulfonyl)acetamide
;
_space_group_IT_number 61
_symmetry_cell_setting orthorhombic
_symmetry_space_group_name_Hall '-P 2ac 2ab'
_symmetry_space_group_name_H-M 'P b c a'
_atom_sites_solution_hydrogens geom
_atom_sites_solution_primary direct
_atom_sites_solution_secondary difmap
_audit_creation_method SHELXL-97
_cell_angle_alpha 90.00
_cell_angle_beta 90.00
_cell_angle_gamma 90.00
_cell_formula_units_Z 8
_cell_length_a 9.5909(5)
_cell_length_b 10.1750(5)
_cell_length_c 23.2560(10)
_cell_measurement_reflns_used 5145
_cell_measurement_temperature 299(2)
_cell_measurement_theta_max 27.97
_cell_measurement_theta_min 2.18
_cell_volume 2269.49(19)
_computing_cell_refinement
;
CrysAlis RED (Oxford Diffraction, 2007)
;
_computing_data_collection
;
CrysAlis CCD (Oxford Diffraction, 2004)
;
_computing_data_reduction
;
CrysAlis RED  (Oxford Diffraction, 2004)
;
_computing_molecular_graphics 'PLATON (Spek, 2003)'
_computing_publication_material 'SHELXL97 (Sheldrick, 2008)'
_computing_structure_refinement 'SHELXL97 (Sheldrick, 2008)'
_computing_structure_solution 'SHELXS97 (Sheldrick, 2008)'
_diffrn_ambient_temperature 299(2)
_diffrn_measured_fraction_theta_full 0.995
_diffrn_measured_fraction_theta_max 0.995
_diffrn_measurement_device_type
;
Oxford Diffraction Xcalibur
;
_diffrn_measurement_method '\w and \f'
_diffrn_radiation_monochromator graphite
_diffrn_radiation_source 'fine-focus sealed tube'
_diffrn_radiation_type MoK\a
_diffrn_radiation_wavelength 0.71073
_diffrn_reflns_av_R_equivalents 0.0202
_diffrn_reflns_av_sigmaI/netI 0.0224
_diffrn_reflns_limit_h_max 11
_diffrn_reflns_limit_h_min -11
_diffrn_reflns_limit_k_max 12
_diffrn_reflns_limit_k_min -10
_diffrn_reflns_limit_l_max 29
_diffrn_reflns_limit_l_min -28
_diffrn_reflns_number 10378
_diffrn_reflns_theta_full 26.37
_diffrn_reflns_theta_max 26.37
_diffrn_reflns_theta_min 3.05
_diffrn_standards_decay_% 0
_diffrn_standards_interval_time 0
_diffrn_standards_number 0
_exptl_absorpt_coefficient_mu 0.980
_exptl_absorpt_correction_T_max 0.9257
_exptl_absorpt_correction_T_min 0.7446
_exptl_absorpt_correction_type multi-scan
_exptl_absorpt_process_details '(CrysAlis RED; Oxford Diffraction, 2007)'
_exptl_crystal_colour colourless
_exptl_crystal_density_diffrn 1.771
_exptl_crystal_density_method 'not measured'
_exptl_crystal_description Plate
_exptl_crystal_F_000 1216
_exptl_crystal_size_max 0.32
_exptl_crystal_size_mid 0.28
_exptl_crystal_size_min 0.08
_refine_diff_density_max 0.344
_refine_diff_density_min -0.273
_refine_ls_extinction_method none
_refine_ls_goodness_of_fit_ref 1.085
_refine_ls_hydrogen_treatment constr
_refine_ls_matrix_type full
_refine_ls_number_parameters 145
_refine_ls_number_reflns 2309
_refine_ls_number_restraints 0
_refine_ls_restrained_S_all 1.085
_refine_ls_R_factor_all 0.0484
_refine_ls_R_factor_gt 0.0269
_refine_ls_shift/su_max 0.001
_refine_ls_shift/su_mean 0.000
_refine_ls_structure_factor_coef Fsqd
_refine_ls_weighting_details 'calc w=1/[\s^2^(Fo^2^)+(0.0279P)^2^+1.2816P] where P=(Fo^2^+2Fc^2^)/3'
_refine_ls_weighting_scheme calc
_refine_ls_wR_factor_gt 0.0620
_refine_ls_wR_factor_ref 0.0729
_reflns_number_gt 1642
_reflns_number_total 2309
_reflns_threshold_expression I>2\s(I)
_cod_data_source_file ci2630.cif
_cod_data_source_block I
_cod_depositor_comments
;
The following automatic conversions were performed:
'_symmetry_cell_setting' value 'Orthorhombic' changed to 'orthorhombic'
according to '/home/saulius/struct/CIF-dictionaries/cif_core.dic'
dictionary named 'cif_core.dic' version 2.4.1 from 2010-06-29.

Automatic conversion script
Id: cif_fix_enum 1527 2010-12-29 10:47:43Z saulius 

The following automatic conversions were performed:

'_symmetry_cell_setting' value 'Orthorhombic' changed to
'orthorhombic' according to
/home/saulius/struct/CIF-dictionaries/cif_core.dic dictionary named
'cif_core.dic' version 2.4.1 from 2010-06-29.

Automatic conversion script
Id: cif_fix_values 1715 2011-07-08 13:25:40Z adriana 
;
_cod_database_code 2218944
_cod_database_fobs_code 2218944

loop_
_symmetry_equiv_pos_as_xyz
'x, y, z'
'-x+1/2, -y, z+1/2'
'x+1/2, -y+1/2, -z'
'-x, y+1/2, -z+1/2'
'-x, -y, -z'
'x-1/2, y, -z-1/2'
'-x-1/2, y-1/2, z'
'x, -y-1/2, z-1/2'

loop_
_atom_site_type_symbol
_atom_site_label
_atom_site_fract_x
_atom_site_fract_y
_atom_site_fract_z
_atom_site_U_iso_or_equiv
_atom_site_adp_type
_atom_site_calc_flag
_atom_site_refinement_flags
_atom_site_occupancy
C C1 0.1931(2) 0.2061(2) 0.10986(9) 0.0312(5) Uani d . 1
C C2 0.0826(2) 0.2583(2) 0.07911(10) 0.0397(6) Uani d . 1
H H2 -0.0087 0.2353 0.0882 0.048 Uiso calc R 1
C C3 0.1095(3) 0.3449(3) 0.03482(11) 0.0464(6) Uani d . 1
H H3 0.0364 0.3802 0.0136 0.056 Uiso calc R 1
C C4 0.2445(3) 0.3787(2) 0.02219(9) 0.0431(6) Uani d . 1
C C5 0.3549(3) 0.3264(3) 0.05226(10) 0.0471(6) Uani d . 1
H H5 0.4458 0.3499 0.0430 0.056 Uiso calc R 1
C C6 0.3295(2) 0.2384(2) 0.09643(10) 0.0405(6) Uani d . 1
H H6 0.4031 0.2015 0.1168 0.049 Uiso calc R 1
C C7 0.2795(2) 0.2659(2) 0.24629(9) 0.0275(5) Uani d . 1
C C8 0.2532(2) 0.3590(2) 0.29700(9) 0.0332(5) Uani d . 1
H H8 0.1789 0.4210 0.2869 0.040 Uiso calc R 1
N N1 0.16103(17) 0.21068(16) 0.22462(7) 0.0283(4) Uani d . 1
H H1N 0.0830 0.2314 0.2404 0.034 Uiso calc R 1
O O1 0.01558(16) 0.06430(16) 0.16706(7) 0.0436(4) Uani d . 1
O O2 0.26697(17) 0.01306(15) 0.17698(7) 0.0424(4) Uani d . 1
O O3 0.39439(14) 0.24435(16) 0.22705(6) 0.0379(4) Uani d . 1
Cl Cl1 0.27646(9) 0.48942(8) -0.03310(3) 0.0686(2) Uani d . 1
Cl Cl2 0.40650(7) 0.44634(6) 0.31294(3) 0.04543(17) Uani d . 1
Cl Cl3 0.20101(7) 0.26485(7) 0.35760(2) 0.04963(19) Uani d . 1
S S1 0.15710(6) 0.10591(5) 0.16960(2) 0.03174(15) Uani d . 1

loop_
_atom_site_aniso_label
_atom_site_aniso_U_11
_atom_site_aniso_U_22
_atom_site_aniso_U_33
_atom_site_aniso_U_12
_atom_site_aniso_U_13
_atom_site_aniso_U_23
C1 0.0315(12) 0.0341(12) 0.0280(11) -0.0011(9) 0.0005(9) -0.0033(9)
C2 0.0314(12) 0.0452(14) 0.0425(13) -0.0007(11) -0.0017(10) 0.0020(11)
C3 0.0477(15) 0.0485(15) 0.0431(14) 0.0070(12) -0.0074(12) 0.0085(12)
C4 0.0581(16) 0.0403(14) 0.0310(12) -0.0046(12) 0.0046(12) 0.0020(11)
C5 0.0397(14) 0.0629(17) 0.0386(13) -0.0102(13) 0.0071(11) -0.0001(12)
C6 0.0312(13) 0.0557(15) 0.0346(12) -0.0004(11) -0.0008(10) 0.0001(11)
C7 0.0255(12) 0.0289(11) 0.0280(10) 0.0023(9) -0.0023(9) 0.0051(9)
C8 0.0322(12) 0.0322(12) 0.0352(11) 0.0030(9) -0.0028(10) -0.0014(10)
N1 0.0200(9) 0.0353(10) 0.0296(9) 0.0004(7) 0.0020(7) -0.0014(8)
O1 0.0366(9) 0.0498(10) 0.0443(9) -0.0153(8) -0.0038(7) 0.0004(8)
O2 0.0464(10) 0.0329(9) 0.0481(10) 0.0080(8) -0.0005(8) -0.0007(7)
O3 0.0220(8) 0.0523(10) 0.0394(9) 0.0023(7) -0.0003(7) -0.0074(8)
Cl1 0.0915(6) 0.0667(5) 0.0475(4) -0.0120(4) 0.0065(4) 0.0189(4)
Cl2 0.0487(4) 0.0371(3) 0.0505(4) -0.0099(3) -0.0066(3) -0.0048(3)
Cl3 0.0497(4) 0.0641(4) 0.0350(3) -0.0146(3) 0.0070(3) -0.0037(3)
S1 0.0303(3) 0.0313(3) 0.0337(3) -0.0030(2) -0.0011(2) -0.0007(2)

loop_
_atom_type_symbol
_atom_type_description
_atom_type_scat_dispersion_real
_atom_type_scat_dispersion_imag
_atom_type_scat_source
C C 0.0033 0.0016 'International Tables Vol C Tables 4.2.6.8 and 6.1.1.4'
H H 0.0000 0.0000 'International Tables Vol C Tables 4.2.6.8 and 6.1.1.4'
N N 0.0061 0.0033 'International Tables Vol C Tables 4.2.6.8 and 6.1.1.4'
O O 0.0106 0.0060 'International Tables Vol C Tables 4.2.6.8 and 6.1.1.4'
Cl Cl 0.1484 0.1585 'International Tables Vol C Tables 4.2.6.8 and 6.1.1.4'
S S 0.1246 0.1234 'International Tables Vol C Tables 4.2.6.8 and 6.1.1.4'

loop_
_geom_angle_atom_site_label_1
_geom_angle_atom_site_label_2
_geom_angle_atom_site_label_3
_geom_angle
C6 C1 C2 121.0(2)
C6 C1 S1 120.11(17)
C2 C1 S1 118.73(17)
C3 C2 C1 119.2(2)
C3 C2 H2 120.4
C1 C2 H2 120.4
C4 C3 C2 119.8(2)
C4 C3 H3 120.1
C2 C3 H3 120.1
C3 C4 C5 121.3(2)
C3 C4 Cl1 119.2(2)
C5 C4 Cl1 119.4(2)
C4 C5 C6 119.5(2)
C4 C5 H5 120.3
C6 C5 H5 120.3
C5 C6 C1 119.2(2)
C5 C6 H6 120.4
C1 C6 H6 120.4
O3 C7 N1 123.20(19)
O3 C7 C8 123.12(19)
N1 C7 C8 113.68(17)
C7 C8 Cl2 109.69(15)
C7 C8 Cl3 108.86(15)
Cl2 C8 Cl3 109.94(12)
C7 C8 H8 109.4
Cl2 C8 H8 109.4
Cl3 C8 H8 109.4
C7 N1 S1 124.49(15)
C7 N1 H1N 117.8
S1 N1 H1N 117.8
O1 S1 O2 120.86(10)
O1 S1 N1 104.11(9)
O2 S1 N1 108.35(9)
O1 S1 C1 109.09(10)
O2 S1 C1 109.54(10)
N1 S1 C1 103.40(9)

loop_
_geom_bond_atom_site_label_1
_geom_bond_atom_site_label_2
_geom_bond_distance
C1 C6 1.385(3)
C1 C2 1.385(3)
C1 S1 1.757(2)
C2 C3 1.380(3)
C2 H2 0.93
C3 C4 1.371(4)
C3 H3 0.93
C4 C5 1.376(4)
C4 Cl1 1.737(2)
C5 C6 1.384(3)
C5 H5 0.93
C6 H6 0.93
C7 O3 1.209(2)
C7 N1 1.364(3)
C7 C8 1.534(3)
C8 Cl2 1.758(2)
C8 Cl3 1.776(2)
C8 H8 0.98
N1 S1 1.6659(17)
N1 H1N 0.86
O1 S1 1.4230(16)
O2 S1 1.4257(16)

loop_
_geom_hbond_atom_site_label_D
_geom_hbond_atom_site_label_H
_geom_hbond_atom_site_label_A
_geom_hbond_site_symmetry_A
_geom_hbond_distance_DH
_geom_hbond_distance_HA
_geom_hbond_distance_DA
_geom_hbond_angle_DHA
N1 H1N O3 6_556 0.86 1.97 2.814(2) 169

loop_
_geom_torsion_atom_site_label_1
_geom_torsion_atom_site_label_2
_geom_torsion_atom_site_label_3
_geom_torsion_atom_site_label_4
_geom_torsion
C6 C1 C2 C3 -0.7(3)
S1 C1 C2 C3 175.18(18)
C1 C2 C3 C4 -0.5(4)
C2 C3 C4 C5 1.1(4)
C2 C3 C4 Cl1 -179.21(19)
C3 C4 C5 C6 -0.4(4)
Cl1 C4 C5 C6 179.85(19)
C4 C5 C6 C1 -0.7(4)
C2 C1 C6 C5 1.3(3)
S1 C1 C6 C5 -174.49(18)
O3 C7 C8 Cl2 10.0(3)
N1 C7 C8 Cl2 -169.47(14)
O3 C7 C8 Cl3 -110.4(2)
N1 C7 C8 Cl3 70.2(2)
O3 C7 N1 S1 0.5(3)
C8 C7 N1 S1 179.96(14)
C7 N1 S1 O1 173.55(16)
C7 N1 S1 O2 43.71(19)
C7 N1 S1 C1 -72.47(18)
C6 C1 S1 O1 -167.61(18)
C2 C1 S1 O1 16.5(2)
C6 C1 S1 O2 -33.3(2)
C2 C1 S1 O2 150.84(17)
C6 C1 S1 N1 82.0(2)
C2 C1 S1 N1 -93.83(19)

loop_
_cod_related_entry_id
_cod_related_entry_database
_cod_related_entry_code
1 ChemSpider 3684249
